data_7012586
loop_
_publ_author_name
'Tsao, Ting-Bin'
'Lee, Gene-Hsiang'
'Yeh, Chen-Yu'
'Peng, Shie-Ming'

_publ_section_title
;
 Supramolecular assembly of linear trinickel complexes incorporating
 metalloporphyrins: a novel one-dimensional polymer and oligomer
;
_journal_issue 8
_journal_name_full 'Dalton Transactions'
_journal_page_first 1465
_journal_paper_doi 10.1039/b212236g
_journal_year 2003
_chemical_formula_sum 'C52 H40 N14 Ni3 O4'
_chemical_formula_weight 1101.11
_chemical_name_systematic
; 
? 
;
_space_group_IT_number 14
_symmetry_cell_setting monoclinic
_symmetry_space_group_name_Hall '-P 2yn'
_symmetry_space_group_name_H-M 'P 1 21/n 1'
_atom_sites_solution_hydrogens geom
_atom_sites_solution_primary direct
_atom_sites_solution_secondary difmap
_audit_creation_method SHELXL-97
_cell_angle_alpha 90.00
_cell_angle_beta 104.4908(5)
_cell_angle_gamma 90.00
_cell_formula_units_Z 4
_cell_length_a 16.3803(1)
_cell_length_b 16.0704(1)
_cell_length_c 18.7595(2)
_cell_measurement_reflns_used all
_cell_measurement_temperature 150(1)
_cell_measurement_theta_max 27.50
_cell_measurement_theta_min 1.48
_cell_volume 4781.12(7)
_computing_cell_refinement DENZO-SMN
_computing_data_collection 'NONIUS COLLECT'
_computing_data_reduction DENZO-SMN
_computing_molecular_graphics SHELXTL
_computing_publication_material SHELXTL
_computing_structure_refinement 'SHELXL-97 (Sheldrick, 1997)'
_computing_structure_solution 'SHELXS-97 (Sheldrick, 1990)'
_diffrn_ambient_temperature 150(1)
_diffrn_measured_fraction_theta_full 0.999
_diffrn_measured_fraction_theta_max 0.999
_diffrn_measurement_device_type 'NONIUS KappaCCD'
_diffrn_measurement_method '\w scans'
_diffrn_radiation_monochromator graphite
_diffrn_radiation_source 'fine-focus sealed tube'
_diffrn_radiation_type MoK\a
_diffrn_radiation_wavelength 0.71073
_diffrn_reflns_av_R_equivalents 0.0381
_diffrn_reflns_av_sigmaI/netI 0.0395
_diffrn_reflns_limit_h_max 21
_diffrn_reflns_limit_h_min -21
_diffrn_reflns_limit_k_max 20
_diffrn_reflns_limit_k_min -19
_diffrn_reflns_limit_l_max 24
_diffrn_reflns_limit_l_min -24
_diffrn_reflns_number 31983
_diffrn_reflns_theta_full 27.50
_diffrn_reflns_theta_max 27.50
_diffrn_reflns_theta_min 1.48
_diffrn_standards_decay_% 0
_exptl_absorpt_coefficient_mu 1.233
_exptl_absorpt_correction_T_max 0.436
_exptl_absorpt_correction_T_min 0.399
_exptl_absorpt_correction_type multi-scan
_exptl_crystal_colour 'dark brown'
_exptl_crystal_density_diffrn 1.530
_exptl_crystal_density_meas ?
_exptl_crystal_density_method 'not measured'
_exptl_crystal_description block
_exptl_crystal_F_000 2264
_exptl_crystal_size_max 0.50
_exptl_crystal_size_mid 0.50
_exptl_crystal_size_min 0.50
_refine_diff_density_max 1.460
_refine_diff_density_min -1.246
_refine_diff_density_rms 0.292
_refine_ls_extinction_coef 0.0125(5)
_refine_ls_extinction_expression Fc^*^=kFc[1+0.001xFc^2^\l^3^/sin(2\q)]^-1/4^
_refine_ls_extinction_method SHELXL
_refine_ls_goodness_of_fit_ref 1.141
_refine_ls_hydrogen_treatment mixed
_refine_ls_matrix_type full
_refine_ls_number_parameters 655
_refine_ls_number_reflns 10965
_refine_ls_number_restraints 0
_refine_ls_restrained_S_all 1.141
_refine_ls_R_factor_all 0.0677
_refine_ls_R_factor_gt 0.0469
_refine_ls_shift/su_max 0.003
_refine_ls_shift/su_mean 0.000
_refine_ls_structure_factor_coef Fsqd
_refine_ls_weighting_details 'calc w=1/[\s^2^(Fo^2^)+(0.0711P)^2^+3.2787P] where P=(Fo^2^+2Fc^2^)/3'
_refine_ls_weighting_scheme calc
_refine_ls_wR_factor_gt 0.1182
_refine_ls_wR_factor_ref 0.1357
_reflns_number_gt 8628
_reflns_number_total 10965
_reflns_threshold_expression >2sigma(I)
_cod_data_source_file b212236g.txt
_cod_data_source_block ic9055
_cod_depositor_comments
;
The following automatic conversions were performed:
'_symmetry_cell_setting' value 'Monoclinic' changed to 'monoclinic'
according to '/home/saulius/struct/CIF-dictionaries/cif_core.dic'
dictionary named 'cif_core.dic' version 2.4.1 from 2010-06-29.

Automatic conversion script
Id: cif_fix_enum 1527 2010-12-29 10:47:43Z saulius 

The following automatic conversions were performed:

'_exptl_crystal_density_meas' value 'not_measured' was changed to '?'
- the value is perceived as not measured.

Automatic conversion script
Id: cif_fix_values 3008 2015-01-20 13:52:24Z robertas 
;
_cod_original_sg_symbol_H-M P2(1)/n
_cod_database_code 7012586

loop_
_symmetry_equiv_pos_as_xyz
'x, y, z'
'-x+1/2, y+1/2, -z+1/2'
'-x, -y, -z'
'x-1/2, -y-1/2, z-1/2'

loop_
_atom_site_label
_atom_site_type_symbol
_atom_site_fract_x
_atom_site_fract_y
_atom_site_fract_z
_atom_site_U_iso_or_equiv
_atom_site_adp_type
_atom_site_occupancy
_atom_site_symmetry_multiplicity
_atom_site_calc_flag
_atom_site_refinement_flags
_atom_site_disorder_assembly
_atom_site_disorder_group
Ni1 Ni 0.29232(2) 0.20020(2) 0.664958(19) 0.02238(11) Uani 1 1 d . . .
Ni2 Ni 0.43013(2) 0.23792(2) 0.649879(18) 0.01846(11) Uani 1 1 d . . .
Ni3 Ni 0.56766(2) 0.27855(2) 0.637201(18) 0.02057(11) Uani 1 1 d . . .
O1 O 0.17155(14) 0.16749(15) 0.66402(14) 0.0374(5) Uani 1 1 d . . .
O2 O 0.1603(2) 0.1471(2) 0.77535(17) 0.0619(8) Uani 1 1 d . . .
O3 O 0.67300(13) 0.31056(13) 0.60936(11) 0.0307(5) Uani 1 1 d . . .
O4 O 0.79026(15) 0.3153(2) 0.70127(13) 0.0510(7) Uani 1 1 d . . .
N1 N 0.30624(14) 0.10622(15) 0.58999(12) 0.0219(5) Uani 1 1 d . . .
N2 N 0.45032(14) 0.12867(14) 0.61991(12) 0.0212(5) Uani 1 1 d . . .
N3 N 0.59371(14) 0.15361(14) 0.65591(12) 0.0217(5) Uani 1 1 d . . .
N4 N 0.31465(15) 0.29884(15) 0.74009(13) 0.0259(5) Uani 1 1 d . . .
N5 N 0.41326(15) 0.34664(15) 0.68042(13) 0.0233(5) Uani 1 1 d . . .
N6 N 0.51559(15) 0.39716(15) 0.62610(13) 0.0254(5) Uani 1 1 d . . .
N7 N 0.36163(16) 0.12268(15) 0.74484(13) 0.0256(5) Uani 1 1 d . . .
N8 N 0.47749(15) 0.20667(14) 0.74862(12) 0.0217(5) Uani 1 1 d . . .
N9 N 0.59141(15) 0.29298(15) 0.75131(13) 0.0230(5) Uani 1 1 d . . .
N10 N 0.25075(15) 0.28438(15) 0.57870(13) 0.0229(5) Uani 1 1 d . . .
N11 N 0.38017(14) 0.26940(15) 0.55136(12) 0.0219(5) Uani 1 1 d . . .
N12 N 0.50906(15) 0.25222(15) 0.52493(12) 0.0217(5) Uani 1 1 d . . .
N13 N -0.0769(4) 0.1161(5) 0.5867(4) 0.059(2) Uiso 0.556(10) 1 d P A 1
N13' N -0.0857(6) 0.1603(7) 0.5614(5) 0.065(3) Uiso 0.444(10) 1 d P A 2
N14 N 0.9324(2) 0.3605(3) 0.5495(2) 0.0764(14) Uani 1 1 d . . .
C1 C 0.23724(18) 0.06515(19) 0.55182(15) 0.0259(6) Uani 1 1 d . . .
H1A H 0.1837 0.0830 0.5568 0.031 Uiso 1 1 calc R . .
C2 C 0.2401(2) -0.0008(2) 0.50632(16) 0.0313(7) Uani 1 1 d . . .
H2A H 0.1901 -0.0287 0.4811 0.038 Uiso 1 1 calc R . .
C3 C 0.3184(2) -0.02572(19) 0.49812(16) 0.0304(7) Uani 1 1 d . . .
H3A H 0.3226 -0.0711 0.4667 0.037 Uiso 1 1 calc R . .
C4 C 0.38990(19) 0.01536(19) 0.53553(16) 0.0276(6) Uani 1 1 d . . .
H4A H 0.4436 -0.0009 0.5297 0.033 Uiso 1 1 calc R . .
C5 C 0.38282(18) 0.08184(17) 0.58259(15) 0.0224(6) Uani 1 1 d . . .
C6 C 0.53042(18) 0.09650(17) 0.64411(14) 0.0225(6) Uani 1 1 d . . .
C7 C 0.54885(19) 0.01271(19) 0.66354(17) 0.0286(6) Uani 1 1 d . . .
H7A H 0.5049 -0.0274 0.6549 0.034 Uiso 1 1 calc R . .
C8 C 0.6307(2) -0.0111(2) 0.69503(18) 0.0350(7) Uani 1 1 d . . .
H8A H 0.6434 -0.0675 0.7083 0.042 Uiso 1 1 calc R . .
C9 C 0.6946(2) 0.0483(2) 0.70730(18) 0.0344(7) Uani 1 1 d . . .
H9A H 0.7516 0.0332 0.7286 0.041 Uiso 1 1 calc R . .
C10 C 0.67327(18) 0.12912(19) 0.68777(16) 0.0273(6) Uani 1 1 d . . .
H10A H 0.7166 0.1699 0.6971 0.033 Uiso 1 1 calc R . .
C11 C 0.2785(2) 0.3010(2) 0.79726(18) 0.0379(8) Uani 1 1 d . . .
H11A H 0.2389 0.2591 0.8009 0.045 Uiso 1 1 calc R . .
C12 C 0.2970(3) 0.3620(3) 0.8507(2) 0.0541(10) Uani 1 1 d . . .
H12A H 0.2691 0.3631 0.8894 0.065 Uiso 1 1 calc R . .
C13 C 0.3570(3) 0.4213(3) 0.8470(2) 0.0510(10) Uani 1 1 d . . .
H13A H 0.3713 0.4630 0.8839 0.061 Uiso 1 1 calc R . .
C14 C 0.3956(2) 0.4199(2) 0.79027(18) 0.0362(7) Uani 1 1 d . . .
H14A H 0.4369 0.4604 0.7873 0.043 Uiso 1 1 calc R . .
C15 C 0.37308(18) 0.35717(18) 0.73619(16) 0.0263(6) Uani 1 1 d . . .
C16 C 0.44717(18) 0.41336(18) 0.65131(15) 0.0247(6) Uani 1 1 d . . .
C17 C 0.4108(2) 0.4933(2) 0.64366(19) 0.0364(7) Uani 1 1 d . . .
H17A H 0.3613 0.5040 0.6599 0.044 Uiso 1 1 calc R . .
C18 C 0.4475(2) 0.5555(2) 0.6127(2) 0.0443(9) Uani 1 1 d . . .
H18A H 0.4237 0.6097 0.6076 0.053 Uiso 1 1 calc R . .
C19 C 0.5188(2) 0.5394(2) 0.5889(2) 0.0468(9) Uani 1 1 d . . .
H19A H 0.5458 0.5823 0.5686 0.056 Uiso 1 1 calc R . .
C20 C 0.5500(2) 0.4598(2) 0.59542(19) 0.0358(7) Uani 1 1 d . . .
H20A H 0.5981 0.4481 0.5775 0.043 Uiso 1 1 calc R . .
C21 C 0.3273(2) 0.0515(2) 0.76166(17) 0.0346(7) Uani 1 1 d . . .
H21A H 0.2694 0.0411 0.7394 0.042 Uiso 1 1 calc R . .
C22 C 0.3718(3) -0.0068(2) 0.8094(2) 0.0425(8) Uani 1 1 d . . .
H22A H 0.3455 -0.0563 0.8202 0.051 Uiso 1 1 calc R . .
C23 C 0.4560(3) 0.0086(2) 0.84130(19) 0.0419(8) Uani 1 1 d . . .
H23A H 0.4880 -0.0302 0.8752 0.050 Uiso 1 1 calc R . .
C24 C 0.4937(2) 0.0798(2) 0.82429(16) 0.0323(7) Uani 1 1 d . . .
H24A H 0.5518 0.0900 0.8455 0.039 Uiso 1 1 calc R . .
C25 C 0.44497(19) 0.13739(18) 0.77498(15) 0.0250(6) Uani 1 1 d . . .
C26 C 0.54462(18) 0.25108(18) 0.78984(15) 0.0240(6) Uani 1 1 d . . .
C27 C 0.5618(2) 0.2595(2) 0.86677(16) 0.0307(7) Uani 1 1 d . . .
H27A H 0.5284 0.2306 0.8935 0.037 Uiso 1 1 calc R . .
C28 C 0.6269(2) 0.3095(2) 0.90302(17) 0.0371(8) Uani 1 1 d . . .
H28A H 0.6400 0.3140 0.9552 0.045 Uiso 1 1 calc R . .
C29 C 0.6737(2) 0.3537(2) 0.86323(18) 0.0365(7) Uani 1 1 d . . .
H29A H 0.7183 0.3894 0.8873 0.044 Uiso 1 1 calc R . .
C30 C 0.65310(19) 0.34409(19) 0.78771(16) 0.0286(6) Uani 1 1 d . . .
H30A H 0.6839 0.3750 0.7600 0.034 Uiso 1 1 calc R . .
C31 C 0.17552(18) 0.32295(19) 0.56922(17) 0.0285(6) Uani 1 1 d . . .
H31A H 0.1397 0.3065 0.5995 0.034 Uiso 1 1 calc R . .
C32 C 0.14790(19) 0.3849(2) 0.51802(17) 0.0315(7) Uani 1 1 d . . .
H32A H 0.0942 0.4100 0.5126 0.038 Uiso 1 1 calc R . .
C33 C 0.20073(19) 0.4092(2) 0.47470(17) 0.0318(7) Uani 1 1 d . . .
H33A H 0.1841 0.4524 0.4395 0.038 Uiso 1 1 calc R . .
C34 C 0.27701(19) 0.37070(19) 0.48270(16) 0.0279(6) Uani 1 1 d . . .
H34A H 0.3133 0.3869 0.4528 0.034 Uiso 1 1 calc R . .
C35 C 0.30200(17) 0.30667(17) 0.53553(15) 0.0223(6) Uani 1 1 d . . .
C36 C 0.42468(18) 0.25646(17) 0.49924(15) 0.0214(6) Uani 1 1 d . . .
C37 C 0.38620(19) 0.24303(19) 0.42372(16) 0.0270(6) Uani 1 1 d . . .
H37A H 0.3267 0.2474 0.4058 0.032 Uiso 1 1 calc R . .
C38 C 0.4355(2) 0.22368(19) 0.37663(16) 0.0304(7) Uani 1 1 d . . .
H38A H 0.4105 0.2154 0.3257 0.037 Uiso 1 1 calc R . .
C39 C 0.5226(2) 0.21621(19) 0.40433(17) 0.0300(7) Uani 1 1 d . . .
H39A H 0.5578 0.2018 0.3730 0.036 Uiso 1 1 calc R . .
C40 C 0.55591(19) 0.23029(18) 0.47794(16) 0.0258(6) Uani 1 1 d . . .
H40A H 0.6151 0.2243 0.4970 0.031 Uiso 1 1 calc R . .
C41 C 0.1354(3) 0.1554(2) 0.7054(2) 0.0482(10) Uani 1 1 d . A .
C43 C 0.0379(3) 0.1498(3) 0.6771(3) 0.0537(11) Uani 1 1 d . . .
C42 C 0.0040(4) 0.1292(5) 0.6114(4) 0.0400(17) Uiso 0.556(10) 1 d P A 1
H42A H 0.0390 0.1229 0.5783 0.048 Uiso 0.556(10) 1 calc PR A 1
C44 C -0.0084(5) 0.1527(4) 0.7335(4) 0.0350(16) Uiso 0.556(10) 1 d P A 1
H44A H 0.0181 0.1625 0.7839 0.042 Uiso 0.556(10) 1 calc PR A 1
C45 C -0.0942(5) 0.1401(5) 0.7078(5) 0.043(2) Uiso 0.556(10) 1 d P A 1
H45A H -0.1321 0.1448 0.7385 0.052 Uiso 0.556(10) 1 calc PR A 1
C46 C -0.1184(6) 0.1217(6) 0.6402(5) 0.058(2) Uiso 0.556(10) 1 d P A 1
H46A H -0.1769 0.1096 0.6240 0.070 Uiso 0.556(10) 1 calc PR A 1
C42' C -0.0025(6) 0.1630(7) 0.5890(6) 0.050(3) Uiso 0.444(10) 1 d P A 2
H42B H 0.0336 0.1726 0.5573 0.060 Uiso 0.444(10) 1 calc PR A 2
C44' C -0.0277(9) 0.1483(8) 0.7062(8) 0.068(4) Uiso 0.444(10) 1 d P A 2
H44B H -0.0111 0.1424 0.7582 0.082 Uiso 0.444(10) 1 calc PR A 2
C45' C -0.1099(7) 0.1529(7) 0.6815(7) 0.048(3) Uiso 0.444(10) 1 d P A 2
H45B H -0.1469 0.1553 0.7132 0.058 Uiso 0.444(10) 1 calc PR A 2
C46' C -0.1361(6) 0.1538(6) 0.6124(5) 0.043(2) Uiso 0.444(10) 1 d P A 2
H46B H -0.1953 0.1497 0.5926 0.051 Uiso 0.444(10) 1 calc PR A 2
C47 C 0.7507(2) 0.3218(2) 0.63591(18) 0.0328(7) Uani 1 1 d . . .
C48 C 0.8856(2) 0.3466(3) 0.5975(2) 0.0657(14) Uani 1 1 d . . .
H48A H 0.9140 0.3400 0.6479 0.079 Uiso 1 1 calc R . .
C49 C 0.7986(2) 0.3412(2) 0.57821(18) 0.0361(7) Uani 1 1 d . . .
C50 C 0.7580(2) 0.3517(2) 0.50440(19) 0.0395(8) Uani 1 1 d . . .
H50A H 0.6982 0.3498 0.4887 0.047 Uiso 1 1 calc R . .
C51 C 0.8053(3) 0.3649(3) 0.4541(2) 0.0496(10) Uani 1 1 d . . .
H51A H 0.7789 0.3716 0.4033 0.060 Uiso 1 1 calc R . .
C52 C 0.8912(3) 0.3680(3) 0.4793(2) 0.0601(12) Uani 1 1 d . . .
H52A H 0.9234 0.3762 0.4442 0.072 Uiso 1 1 calc R . .

loop_
_atom_site_aniso_label
_atom_site_aniso_U_11
_atom_site_aniso_U_22
_atom_site_aniso_U_33
_atom_site_aniso_U_23
_atom_site_aniso_U_13
_atom_site_aniso_U_12
Ni1 0.0217(2) 0.0230(2) 0.0241(2) -0.00114(14) 0.00884(14) -0.00257(14)
Ni2 0.01940(19) 0.01725(19) 0.01874(19) 0.00031(13) 0.00476(13) -0.00070(13)
Ni3 0.01958(19) 0.02029(19) 0.02186(19) 0.00050(13) 0.00520(14) -0.00234(13)
O1 0.0256(12) 0.0346(13) 0.0483(14) -0.0142(11) 0.0020(10) -0.0004(10)
O2 0.070(2) 0.0612(19) 0.0619(19) 0.0083(15) 0.0311(16) -0.0031(16)
O3 0.0247(11) 0.0357(12) 0.0333(11) 0.0027(9) 0.0102(9) -0.0059(9)
O4 0.0329(13) 0.087(2) 0.0332(13) -0.0085(13) 0.0084(10) -0.0122(13)
N1 0.0236(12) 0.0207(12) 0.0232(11) -0.0007(9) 0.0092(9) -0.0027(9)
N2 0.0212(11) 0.0190(11) 0.0246(12) -0.0006(9) 0.0081(9) -0.0009(9)
N3 0.0224(12) 0.0207(12) 0.0219(11) -0.0012(9) 0.0052(9) 0.0013(9)
N4 0.0287(13) 0.0244(13) 0.0263(12) -0.0020(10) 0.0101(10) 0.0014(10)
N5 0.0229(12) 0.0197(12) 0.0266(12) 0.0002(9) 0.0051(9) 0.0003(9)
N6 0.0256(12) 0.0225(12) 0.0272(12) 0.0021(10) 0.0048(10) -0.0031(10)
N7 0.0332(14) 0.0233(12) 0.0239(12) 0.0002(9) 0.0136(10) -0.0036(10)
N8 0.0245(12) 0.0219(12) 0.0185(11) 0.0010(9) 0.0052(9) 0.0011(9)
N9 0.0225(12) 0.0229(12) 0.0238(12) -0.0009(9) 0.0061(9) 0.0006(10)
N10 0.0212(12) 0.0239(12) 0.0227(11) -0.0036(9) 0.0037(9) -0.0010(9)
N11 0.0190(12) 0.0243(12) 0.0216(11) 0.0003(9) 0.0038(9) -0.0018(9)
N12 0.0228(12) 0.0191(11) 0.0231(12) 0.0010(9) 0.0057(9) -0.0025(9)
N14 0.044(2) 0.138(4) 0.055(2) -0.028(2) 0.0271(17) -0.036(2)
C1 0.0248(14) 0.0282(15) 0.0245(14) 0.0027(11) 0.0058(11) -0.0027(12)
C2 0.0290(16) 0.0337(17) 0.0290(15) -0.0055(13) 0.0031(12) -0.0084(13)
C3 0.0366(17) 0.0289(16) 0.0254(15) -0.0073(12) 0.0071(12) -0.0027(13)
C4 0.0293(15) 0.0272(15) 0.0283(15) -0.0062(12) 0.0111(12) -0.0020(12)
C5 0.0262(14) 0.0195(13) 0.0223(13) 0.0012(11) 0.0077(11) -0.0033(11)
C6 0.0274(14) 0.0225(14) 0.0189(13) -0.0009(10) 0.0085(11) 0.0015(11)
C7 0.0314(16) 0.0206(14) 0.0352(16) -0.0012(12) 0.0109(13) -0.0006(12)
C8 0.0407(18) 0.0233(16) 0.0398(18) 0.0026(13) 0.0079(14) 0.0078(13)
C9 0.0285(16) 0.0342(17) 0.0364(17) -0.0001(14) 0.0008(13) 0.0083(13)
C10 0.0228(14) 0.0293(16) 0.0292(15) -0.0035(12) 0.0058(12) -0.0003(12)
C11 0.044(2) 0.0388(19) 0.0370(18) -0.0051(14) 0.0211(15) 0.0005(15)
C12 0.070(3) 0.058(3) 0.047(2) -0.0164(19) 0.036(2) -0.003(2)
C13 0.065(3) 0.045(2) 0.047(2) -0.0232(17) 0.0216(19) -0.0034(19)
C14 0.0404(18) 0.0285(17) 0.0410(18) -0.0099(14) 0.0124(15) -0.0020(14)
C15 0.0242(14) 0.0244(15) 0.0293(15) -0.0009(12) 0.0046(11) 0.0047(12)
C16 0.0235(14) 0.0206(14) 0.0274(14) -0.0002(11) 0.0014(11) -0.0010(11)
C17 0.0329(17) 0.0259(16) 0.049(2) 0.0036(14) 0.0080(15) 0.0030(13)
C18 0.043(2) 0.0211(16) 0.065(2) 0.0079(16) 0.0076(17) 0.0031(15)
C19 0.050(2) 0.0271(18) 0.065(2) 0.0129(16) 0.0177(19) -0.0058(16)
C20 0.0339(17) 0.0296(17) 0.0445(19) 0.0100(14) 0.0106(14) -0.0056(14)
C21 0.0452(19) 0.0294(16) 0.0343(17) 0.0008(13) 0.0194(14) -0.0086(14)
C22 0.060(2) 0.0287(18) 0.0438(19) 0.0094(15) 0.0222(17) -0.0065(16)
C23 0.062(2) 0.0295(17) 0.0375(18) 0.0151(14) 0.0192(17) 0.0103(16)
C24 0.0404(18) 0.0329(17) 0.0247(15) 0.0042(12) 0.0098(13) 0.0069(14)
C25 0.0335(16) 0.0228(14) 0.0210(13) -0.0005(11) 0.0108(12) 0.0023(12)
C26 0.0240(14) 0.0243(14) 0.0218(14) 0.0001(11) 0.0022(11) 0.0056(11)
C27 0.0338(17) 0.0338(17) 0.0240(14) 0.0020(12) 0.0062(12) 0.0010(13)
C28 0.0400(18) 0.0424(19) 0.0251(15) -0.0067(14) 0.0011(13) -0.0001(15)
C29 0.0300(17) 0.0405(19) 0.0350(18) -0.0104(14) 0.0006(13) -0.0026(14)
C30 0.0267(15) 0.0298(16) 0.0286(15) -0.0062(12) 0.0059(12) -0.0015(12)
C31 0.0232(14) 0.0303(16) 0.0317(15) -0.0092(12) 0.0067(12) -0.0004(12)
C32 0.0255(15) 0.0329(17) 0.0320(16) -0.0078(13) -0.0002(12) 0.0067(13)
C33 0.0311(16) 0.0280(16) 0.0308(15) 0.0014(12) -0.0023(12) 0.0026(13)
C34 0.0275(15) 0.0257(15) 0.0283(15) 0.0021(12) 0.0027(12) -0.0018(12)
C35 0.0212(14) 0.0203(14) 0.0230(13) -0.0017(10) 0.0012(11) -0.0022(11)
C36 0.0257(14) 0.0174(13) 0.0217(13) 0.0033(10) 0.0068(11) -0.0024(11)
C37 0.0258(15) 0.0278(15) 0.0256(14) 0.0004(12) 0.0028(12) -0.0048(12)
C38 0.0417(18) 0.0273(16) 0.0226(14) -0.0018(12) 0.0087(13) -0.0070(13)
C39 0.0365(17) 0.0270(15) 0.0303(16) -0.0031(12) 0.0154(13) -0.0029(13)
C40 0.0268(15) 0.0233(15) 0.0302(15) -0.0002(11) 0.0123(12) -0.0019(12)
C41 0.061(3) 0.0239(17) 0.050(2) -0.0002(16) -0.004(2) -0.0089(17)
C43 0.048(2) 0.043(2) 0.080(3) -0.020(2) 0.034(2) -0.0122(18)
C47 0.0282(16) 0.0379(18) 0.0339(17) -0.0070(14) 0.0110(13) -0.0087(14)
C48 0.032(2) 0.123(4) 0.046(2) -0.023(2) 0.0161(17) -0.032(2)
C49 0.0324(17) 0.0431(19) 0.0368(17) -0.0120(15) 0.0159(14) -0.0143(15)
C50 0.0373(18) 0.041(2) 0.0421(19) 0.0006(15) 0.0139(15) -0.0103(15)
C51 0.059(2) 0.055(2) 0.040(2) -0.0038(17) 0.0211(18) -0.019(2)
C52 0.060(3) 0.078(3) 0.054(3) -0.023(2) 0.038(2) -0.031(2)

loop_
_atom_type_symbol
_atom_type_description
_atom_type_scat_dispersion_real
_atom_type_scat_dispersion_imag
_atom_type_scat_source
C C 0.0033 0.0016 'International Tables Vol C Tables 4.2.6.8 and 6.1.1.4'
H H 0.0000 0.0000 'International Tables Vol C Tables 4.2.6.8 and 6.1.1.4'
N N 0.0061 0.0033 'International Tables Vol C Tables 4.2.6.8 and 6.1.1.4'
O O 0.0106 0.0060 'International Tables Vol C Tables 4.2.6.8 and 6.1.1.4'
Ni Ni 0.3393 1.1124 'International Tables Vol C Tables 4.2.6.8 and 6.1.1.4'

loop_
_geom_angle_atom_site_label_1
_geom_angle_atom_site_label_2
_geom_angle_atom_site_label_3
_geom_angle
_geom_angle_site_symmetry_1
_geom_angle_site_symmetry_3
_geom_angle_publ_flag
O1 Ni1 N7 101.95(10) . . ?
O1 Ni1 N10 91.87(10) . . ?
N7 Ni1 N10 165.91(9) . . ?
O1 Ni1 N4 101.92(9) . . ?
N7 Ni1 N4 89.80(10) . . ?
N10 Ni1 N4 89.96(9) . . ?
O1 Ni1 N1 94.35(9) . . ?
N7 Ni1 N1 85.43(9) . . ?
N10 Ni1 N1 90.91(9) . . ?
N4 Ni1 N1 163.67(9) . . ?
O1 Ni1 Ni2 173.02(7) . . ?
N7 Ni1 Ni2 82.88(7) . . ?
N10 Ni1 Ni2 83.11(7) . . ?
N4 Ni1 Ni2 83.00(7) . . ?
N1 Ni1 Ni2 80.92(6) . . ?
N5 Ni2 N8 90.22(10) . . ?
N5 Ni2 N11 89.35(10) . . ?
N8 Ni2 N11 178.67(10) . . ?
N5 Ni2 N2 178.46(10) . . ?
N8 Ni2 N2 89.16(10) . . ?
N11 Ni2 N2 91.31(10) . . ?
N5 Ni2 Ni3 89.46(7) . . ?
N8 Ni2 Ni3 90.24(7) . . ?
N11 Ni2 Ni3 91.01(7) . . ?
N2 Ni2 Ni3 89.14(7) . . ?
N5 Ni2 Ni1 89.12(7) . . ?
N8 Ni2 Ni1 89.14(7) . . ?
N11 Ni2 Ni1 89.60(7) . . ?
N2 Ni2 Ni1 92.27(7) . . ?
Ni3 Ni2 Ni1 178.45(2) . . ?
O3 Ni3 N3 98.05(9) . . ?
O3 Ni3 N6 95.60(9) . . ?
N3 Ni3 N6 166.34(9) . . ?
O3 Ni3 N9 106.76(9) . . ?
N3 Ni3 N9 87.49(9) . . ?
N6 Ni3 N9 88.13(9) . . ?
O3 Ni3 N12 89.86(9) . . ?
N3 Ni3 N12 89.87(9) . . ?
N6 Ni3 N12 90.63(9) . . ?
N9 Ni3 N12 163.37(9) . . ?
O3 Ni3 Ni2 170.76(6) . . ?
N3 Ni3 Ni2 83.02(6) . . ?
N6 Ni3 Ni2 83.58(7) . . ?
N9 Ni3 Ni2 82.43(7) . . ?
N12 Ni3 Ni2 80.95(6) . . ?
C41 O1 Ni1 136.7(3) . . ?
C47 O3 Ni3 142.2(2) . . ?
C1 N1 C5 118.6(2) . . ?
C1 N1 Ni1 119.14(19) . . ?
C5 N1 Ni1 122.12(18) . . ?
C5 N2 C6 122.7(2) . . ?
C5 N2 Ni2 118.65(18) . . ?
C6 N2 Ni2 118.16(18) . . ?
C10 N3 C6 119.2(2) . . ?
C10 N3 Ni3 119.65(19) . . ?
C6 N3 Ni3 120.78(18) . . ?
C11 N4 C15 118.8(3) . . ?
C11 N4 Ni1 121.2(2) . . ?
C15 N4 Ni1 119.66(19) . . ?
C15 N5 C16 121.3(2) . . ?
C15 N5 Ni2 118.66(19) . . ?
C16 N5 Ni2 119.77(19) . . ?
C16 N6 C20 118.6(3) . . ?
C16 N6 Ni3 119.95(19) . . ?
C20 N6 Ni3 121.4(2) . . ?
C21 N7 C25 119.0(3) . . ?
C21 N7 Ni1 119.9(2) . . ?
C25 N7 Ni1 120.70(19) . . ?
C26 N8 C25 123.0(2) . . ?
C26 N8 Ni2 119.20(19) . . ?
C25 N8 Ni2 117.77(19) . . ?
C30 N9 C26 119.0(2) . . ?
C30 N9 Ni3 120.7(2) . . ?
C26 N9 Ni3 120.35(19) . . ?
C31 N10 C35 118.8(3) . . ?
C31 N10 Ni1 120.6(2) . . ?
C35 N10 Ni1 120.31(19) . . ?
C36 N11 C35 122.9(2) . . ?
C36 N11 Ni2 118.52(18) . . ?
C35 N11 Ni2 118.56(18) . . ?
C36 N12 C40 118.6(2) . . ?
C36 N12 Ni3 120.84(18) . . ?
C40 N12 Ni3 120.55(19) . . ?
C42 N13 C46 112.4(7) . . ?
C42' N13' C46' 116.9(9) . . ?
C52 N14 C48 116.6(4) . . ?
N1 C1 C2 123.7(3) . . ?
C1 C2 C3 118.0(3) . . ?
C4 C3 C2 119.8(3) . . ?
C3 C4 C5 119.4(3) . . ?
N1 C5 N2 115.9(2) . . ?
N1 C5 C4 120.5(3) . . ?
N2 C5 C4 123.5(3) . . ?
N3 C6 N2 115.1(2) . . ?
N3 C6 C7 119.9(3) . . ?
N2 C6 C7 124.7(3) . . ?
C8 C7 C6 119.9(3) . . ?
C7 C8 C9 119.5(3) . . ?
C10 C9 C8 118.3(3) . . ?
N3 C10 C9 123.3(3) . . ?
N4 C11 C12 122.5(3) . . ?
C11 C12 C13 118.8(3) . . ?
C14 C13 C12 120.0(3) . . ?
C13 C14 C15 118.8(3) . . ?
N4 C15 N5 115.7(3) . . ?
N4 C15 C14 121.1(3) . . ?
N5 C15 C14 123.0(3) . . ?
N6 C16 N5 116.2(3) . . ?
N6 C16 C17 120.6(3) . . ?
N5 C16 C17 123.2(3) . . ?
C18 C17 C16 119.4(3) . . ?
C17 C18 C19 120.0(3) . . ?
C20 C19 C18 118.3(3) . . ?
N6 C20 C19 123.2(3) . . ?
N7 C21 C22 123.2(3) . . ?
C21 C22 C23 118.1(3) . . ?
C24 C23 C22 120.4(3) . . ?
C23 C24 C25 119.1(3) . . ?
N7 C25 N8 115.4(2) . . ?
N7 C25 C24 120.3(3) . . ?
N8 C25 C24 124.1(3) . . ?
N9 C26 N8 115.9(2) . . ?
N9 C26 C27 120.3(3) . . ?
N8 C26 C27 123.6(3) . . ?
C28 C27 C26 119.7(3) . . ?
C27 C28 C29 119.8(3) . . ?
C30 C29 C28 117.9(3) . . ?
N9 C30 C29 123.2(3) . . ?
N10 C31 C32 123.5(3) . . ?
C31 C32 C33 118.0(3) . . ?
C34 C33 C32 119.7(3) . . ?
C33 C34 C35 120.1(3) . . ?
N10 C35 N11 116.0(2) . . ?
N10 C35 C34 119.8(3) . . ?
N11 C35 C34 123.9(3) . . ?
N12 C36 N11 115.7(2) . . ?
N12 C36 C37 120.7(3) . . ?
N11 C36 C37 123.5(3) . . ?
C38 C37 C36 119.5(3) . . ?
C37 C38 C39 119.4(3) . . ?
C40 C39 C38 118.2(3) . . ?
N12 C40 C39 123.5(3) . . ?
O1 C41 O2 130.5(4) . . ?
O1 C41 C43 117.1(4) . . ?
O2 C41 C43 112.4(4) . . ?
C42 C43 C44' 101.2(8) . . ?
C42 C43 C44 122.6(5) . . ?
C44' C43 C44 21.7(6) . . ?
C42 C43 C41 120.8(4) . . ?
C44' C43 C41 137.0(8) . . ?
C44 C43 C41 115.4(5) . . ?
C42 C43 C42' 22.8(4) . . ?
C44' C43 C42' 104.8(8) . . ?
C44 C43 C42' 125.6(6) . . ?
C41 C43 C42' 117.4(5) . . ?
C43 C42 N13 123.2(6) . . ?
C45 C44 C43 114.4(7) . . ?
C46 C45 C44 114.8(8) . . ?
C45 C46 N13 132.2(8) . . ?
N13' C42' C43 120.4(8) . . ?
C45' C44' C43 136.2(13) . . ?
C46' C45' C44' 114.8(11) . . ?
C45' C46' N13' 126.2(9) . . ?
O4 C47 O3 127.3(3) . . ?
O4 C47 C49 119.1(3) . . ?
O3 C47 C49 113.5(3) . . ?
N14 C48 C49 124.1(4) . . ?
C48 C49 C50 117.3(3) . . ?
C48 C49 C47 120.6(3) . . ?
C50 C49 C47 122.1(3) . . ?
C51 C50 C49 119.3(3) . . ?
C52 C51 C50 118.4(4) . . ?
N14 C52 C51 124.2(3) . . ?

loop_
_geom_bond_atom_site_label_1
_geom_bond_atom_site_label_2
_geom_bond_distance
_geom_bond_site_symmetry_2
_geom_bond_publ_flag
Ni1 O1 2.043(2) . ?
Ni1 N7 2.058(2) . ?
Ni1 N10 2.088(2) . ?
Ni1 N4 2.092(2) . ?
Ni1 N1 2.115(2) . ?
Ni1 Ni2 2.4214(5) . ?
Ni2 N5 1.880(2) . ?
Ni2 N8 1.888(2) . ?
Ni2 N11 1.893(2) . ?
Ni2 N2 1.898(2) . ?
Ni2 Ni3 2.4136(5) . ?
Ni3 O3 1.991(2) . ?
Ni3 N3 2.064(2) . ?
Ni3 N6 2.077(2) . ?
Ni3 N9 2.091(2) . ?
Ni3 N12 2.127(2) . ?
O1 C41 1.106(5) . ?
O2 C41 1.280(5) . ?
O3 C47 1.259(4) . ?
O4 C47 1.239(4) . ?
N1 C1 1.349(4) . ?
N1 C5 1.354(4) . ?
N2 C5 1.375(3) . ?
N2 C6 1.377(4) . ?
N3 C10 1.349(4) . ?
N3 C6 1.361(4) . ?
N4 C11 1.349(4) . ?
N4 C15 1.355(4) . ?
N5 C15 1.379(4) . ?
N5 C16 1.381(4) . ?
N6 C16 1.346(4) . ?
N6 C20 1.351(4) . ?
N7 C21 1.347(4) . ?
N7 C25 1.361(4) . ?
N8 C26 1.375(4) . ?
N8 C25 1.378(4) . ?
N9 C30 1.348(4) . ?
N9 C26 1.357(4) . ?
N10 C31 1.351(4) . ?
N10 C35 1.353(4) . ?
N11 C36 1.374(4) . ?
N11 C35 1.377(4) . ?
N12 C36 1.347(4) . ?
N12 C40 1.352(4) . ?
N13 C42 1.306(9) . ?
N13 C46 1.348(11) . ?
N13' C42' 1.332(13) . ?
N13' C46' 1.416(12) . ?
N14 C52 1.327(6) . ?
N14 C48 1.339(5) . ?
C1 C2 1.369(4) . ?
C2 C3 1.388(4) . ?
C3 C4 1.374(4) . ?
C4 C5 1.409(4) . ?
C6 C7 1.408(4) . ?
C7 C8 1.377(4) . ?
C8 C9 1.393(5) . ?
C9 C10 1.371(4) . ?
C11 C12 1.380(5) . ?
C12 C13 1.382(6) . ?
C13 C14 1.369(5) . ?
C14 C15 1.412(4) . ?
C16 C17 1.408(4) . ?
C17 C18 1.367(5) . ?
C18 C19 1.376(5) . ?
C19 C20 1.372(5) . ?
C21 C22 1.373(5) . ?
C22 C23 1.381(5) . ?
C23 C24 1.376(5) . ?
C24 C25 1.407(4) . ?
C26 C27 1.406(4) . ?
C27 C28 1.373(5) . ?
C28 C29 1.391(5) . ?
C29 C30 1.380(4) . ?
C31 C32 1.378(4) . ?
C32 C33 1.384(5) . ?
C33 C34 1.368(4) . ?
C34 C35 1.416(4) . ?
C36 C37 1.416(4) . ?
C37 C38 1.373(4) . ?
C38 C39 1.396(5) . ?
C39 C40 1.371(4) . ?
C41 C43 1.554(6) . ?
C43 C42 1.262(8) . ?
C43 C44' 1.322(14) . ?
C43 C44 1.448(8) . ?
C43 C42' 1.633(12) . ?
C44 C45 1.382(11) . ?
C45 C46 1.265(12) . ?
C44' C45' 1.312(16) . ?
C45' C46' 1.259(15) . ?
C47 C49 1.520(4) . ?
C48 C49 1.382(5) . ?
C49 C50 1.388(5) . ?
C50 C51 1.378(5) . ?
C51 C52 1.369(6) . ?
